data_7225119
loop_
_publ_author_name
'Meng, Yanxia'
'Yang, Hua'
'Li, DaCheng'
'Zeng, Suyuan'
'Chen, Guifang'
'Li, Shengli'
'Dou, Jianmin'

_publ_section_title
;
 Synthesis, Crystal Structure, DNA-Binding and Magnetism of Copper
 15-Metallacrown-5 Complexes Based on Glycinehydroxamic Acid Ligand
;
_journal_name_full 'RSC Adv.'
_journal_paper_doi 10.1039/C6RA05239H
_journal_year 2016
_chemical_formula_moiety {Nd(NO3)(H2O)2[15-MCCu(N)glyha-5](H2O)2}?2NO3?7H2O
_chemical_formula_sum 'C10 H42 Cu5 N13 Nd O30'
_chemical_formula_weight 1286.50
_chemical_name_common metallacrown
_chemical_name_systematic {Nd(NO3)(H2O)2[15-MCCu(N)glyha-5](H2O)2}?2NO3?7H2O
_space_group_crystal_system triclinic
_space_group_IT_number 2
_space_group_name_Hall '-P 1'
_space_group_name_H-M_alt 'P -1'
_symmetry_space_group_name_Hall '-P 1'
_symmetry_space_group_name_H-M 'P -1'
_atom_sites_solution_hydrogens mixed
_audit_creation_method SHELXL-2014/7
_audit_update_record
;
2016-04-19 deposited with the CCDC.
2016-05-03 downloaded from the CCDC.
;
_cell_angle_alpha 72.7020(10)
_cell_angle_beta 87.426(2)
_cell_angle_gamma 74.9780(10)
_cell_formula_units_Z 2
_cell_length_a 10.7503(8)
_cell_length_b 11.5848(11)
_cell_length_c 16.9532(14)
_cell_measurement_reflns_used 3879
_cell_measurement_temperature 298(2)
_cell_measurement_theta_max 28.139
_cell_measurement_theta_min 2.357
_cell_volume 1945.8(3)
_computing_cell_refinement 'Bruker SMART'
_computing_data_collection 'Bruker SMART'
_computing_data_reduction 'Bruker SAINT'
_computing_molecular_graphics 'Bruker SHELXTL'
_computing_publication_material 'Bruker SHELXTL'
_computing_structure_refinement 'SHELXL-2014/7 (Sheldrick, 2014)'
_computing_structure_solution 'Bruker SHELXTL'
_diffrn_ambient_temperature 298(2)
_diffrn_measured_fraction_theta_full 0.978
_diffrn_measured_fraction_theta_max 0.978
_diffrn_measurement_device_type 'CCD area detector'
_diffrn_measurement_method 'phi and omega scans'
_diffrn_radiation_type MoK\a
_diffrn_radiation_wavelength 0.71073
_diffrn_reflns_av_R_equivalents 0.0335
_diffrn_reflns_av_unetI/netI 0.0701
_diffrn_reflns_Laue_measured_fraction_full 0.978
_diffrn_reflns_Laue_measured_fraction_max 0.978
_diffrn_reflns_limit_h_max 10
_diffrn_reflns_limit_h_min -12
_diffrn_reflns_limit_k_max 13
_diffrn_reflns_limit_k_min -13
_diffrn_reflns_limit_l_max 20
_diffrn_reflns_limit_l_min -17
_diffrn_reflns_number 9754
_diffrn_reflns_point_group_measured_fraction_full 0.978
_diffrn_reflns_point_group_measured_fraction_max 0.978
_diffrn_reflns_theta_full 25.017
_diffrn_reflns_theta_max 25.017
_diffrn_reflns_theta_min 2.357
_exptl_absorpt_coefficient_mu 4.108
_exptl_absorpt_correction_T_max 0.3194
_exptl_absorpt_correction_T_min 0.2593
_exptl_absorpt_correction_type multi-scan
_exptl_absorpt_process_details sadabs
_exptl_crystal_colour BLUE
_exptl_crystal_density_diffrn 2.196
_exptl_crystal_description BLOCK
_exptl_crystal_F_000 1276
_exptl_crystal_preparation 'Magnetic properties,DNA interaction'
_exptl_crystal_size_max 0.450
_exptl_crystal_size_mid 0.420
_exptl_crystal_size_min 0.360
_refine_diff_density_max 1.161
_refine_diff_density_min -3.140
_refine_diff_density_rms 0.203
_refine_ls_extinction_method none
_refine_ls_goodness_of_fit_ref 1.024
_refine_ls_hydrogen_treatment constr
_refine_ls_matrix_type full
_refine_ls_number_parameters 532
_refine_ls_number_reflns 6709
_refine_ls_number_restraints 6
_refine_ls_restrained_S_all 1.028
_refine_ls_R_factor_all 0.0700
_refine_ls_R_factor_gt 0.0480
_refine_ls_shift/su_max 0.000
_refine_ls_shift/su_mean 0.000
_refine_ls_structure_factor_coef Fsqd
_refine_ls_weighting_details 'w=1/[\s^2^(Fo^2^)+(0.0723P)^2^] where P=(Fo^2^+2Fc^2^)/3'
_refine_ls_weighting_scheme calc
_refine_ls_wR_factor_gt 0.1179
_refine_ls_wR_factor_ref 0.1318
_reflns_Friedel_coverage 0.000
_reflns_number_gt 5027
_reflns_number_total 6709
_reflns_threshold_expression 'I > 2\s(I)'
_cod_data_source_file c6ra05239h2.cif
_cod_data_source_block 140720f
_cod_database_code 7225119
_shelx_shelxl_version_number 2014/7
_shelx_space_group_comment
;
The symmetry employed for this shelxl refinement is uniquely defined
by the following loop, which should always be used as a source of
symmetry information in preference to the above space-group names.
They are only intended as comments.
;
_shelx_estimated_absorpt_t_min 0.259
_shelx_estimated_absorpt_t_max 0.319

loop_
_space_group_symop_operation_xyz
'x, y, z'
'-x, -y, -z'

loop_
_atom_site_label
_atom_site_type_symbol
_atom_site_fract_x
_atom_site_fract_y
_atom_site_fract_z
_atom_site_U_iso_or_equiv
_atom_site_adp_type
_atom_site_occupancy
_atom_site_site_symmetry_order
_atom_site_calc_flag
_atom_site_refinement_flags_posn
_atom_site_refinement_flags_adp
O28 O 0.8030(8) 0.1150(7) 0.1107(6) 0.083(3) Uani 1 1 d . .
Nd1 Nd 0.53633(4) 0.32525(3) 0.28213(2) 0.02035(13) Uani 1 1 d . .
Cu1 Cu 0.60377(9) 0.31293(8) 0.05425(5) 0.0265(2) Uani 1 1 d . .
Cu2 Cu 0.35859(9) 0.09710(9) 0.23988(6) 0.0278(2) Uani 1 1 d . .
Cu3 Cu 0.41869(8) 0.14934(8) 0.49252(5) 0.0241(2) Uani 1 1 d . .
Cu4 Cu 0.70031(9) 0.39618(8) 0.46141(5) 0.0266(2) Uani 1 1 d . .
Cu5 Cu 0.77145(9) 0.53788(9) 0.18387(6) 0.0299(2) Uani 1 1 d . .
O1 O 0.5064(5) 0.2170(5) 0.0181(3) 0.0329(13) Uani 1 1 d . .
O2 O 0.5177(5) 0.2689(5) 0.1562(3) 0.0264(12) Uani 1 1 d . .
O3 O 0.2607(5) 0.0286(5) 0.3324(3) 0.0334(13) Uani 1 1 d . .
O4 O 0.4466(5) 0.1377(5) 0.3208(3) 0.0299(12) Uani 1 1 d . .
O5 O 0.4591(5) 0.1982(5) 0.5855(3) 0.0280(12) Uani 1 1 d . .
O6 O 0.5460(5) 0.2329(5) 0.4368(3) 0.0285(12) Uani 1 1 d . .
O7 O 0.7836(5) 0.5317(5) 0.4217(3) 0.0319(13) Uani 1 1 d . .
O8 O 0.6757(5) 0.4153(5) 0.3455(3) 0.0276(12) Uani 1 1 d . .
O9 O 0.7951(5) 0.5630(5) 0.0651(3) 0.0298(12) Uani 1 1 d . .
O10 O 0.6728(5) 0.4234(5) 0.1750(3) 0.0266(12) Uani 1 1 d . .
O11 O 0.7275(5) 0.1489(5) 0.2995(4) 0.0394(14) Uani 1 1 d . .
H11B H 0.7964 0.1717 0.3000 0.047 Uiso 1 1 d R U
H11C H 0.7306 0.1126 0.2624 0.047 Uiso 1 1 d R U
O12 O 0.9068(6) 0.2515(6) 0.4845(5) 0.064(2) Uani 1 1 d . .
H12B H 0.9064 0.1955 0.5302 0.077 Uiso 1 1 d R U
H12C H 0.9626 0.2893 0.4895 0.077 Uiso 1 1 d R U
O13 O 0.4347(5) 0.5523(5) 0.2227(3) 0.0352(13) Uani 1 1 d . .
H13B H 0.4863 0.5978 0.2202 0.042 Uiso 1 1 d R U
H13C H 0.3662 0.5780 0.2464 0.042 Uiso 1 1 d R U
O14 O 0.5669(5) 0.7234(5) 0.1492(3) 0.0345(13) Uani 1 1 d . .
H14C H 0.5407 0.7527 0.0988 0.041 Uiso 1 1 d R U
H14D H 0.5516 0.7830 0.1706 0.041 Uiso 1 1 d R U
O15 O 0.0374(12) 0.9022(10) 0.3574(7) 0.149(4) Uani 1 1 d . U
H15D H 0.0360 0.8858 0.3118 0.178 Uiso 1 1 d R U
H15C H 0.0913 0.9457 0.3536 0.178 Uiso 1 1 d R U
O16 O 0.5326(5) 0.8955(5) 0.2435(3) 0.0386(14) Uani 1 1 d . .
H16C H 0.5326 0.8656 0.2958 0.046 Uiso 1 1 d R U
H16D H 0.5995 0.9223 0.2311 0.046 Uiso 1 1 d R U
O17 O 0.9978(7) 0.3593(8) 0.1957(4) 0.074(2) Uani 1 1 d . .
H17C H 0.9445 0.4212 0.1635 0.089 Uiso 1 1 d R U
H17D H 1.0290 0.3847 0.2306 0.089 Uiso 1 1 d R U
O18 O 0.9479(7) 0.1847(7) 0.3341(5) 0.079(3) Uani 1 1 d . .
H18C H 1.0266 0.1460 0.3333 0.094 Uiso 1 1 d R U
H18D H 0.9362 0.2049 0.3786 0.094 Uiso 1 1 d R U
O19 O 0.8813(6) 0.6651(6) 0.5008(4) 0.0537(18) Uani 1 1 d . .
H19C H 0.8496 0.6210 0.4793 0.064 Uiso 1 1 d R U
H19D H 0.8772 0.6383 0.5530 0.064 Uiso 1 1 d R U
O20 O 0.0682(7) 0.3001(7) 0.0520(4) 0.0628(19) Uani 1 1 d . .
H20C H 0.1104 0.3423 0.0166 0.075 Uiso 1 1 d R U
H20D H 0.0312 0.2627 0.0279 0.075 Uiso 1 1 d R U
O21 O 0.9502(8) 0.1808(8) 0.9722(5) 0.080(2) Uani 1 1 d . .
H21C H 1.0208 0.1326 0.9641 0.096 Uiso 1 1 d R U
H21D H 0.9149 0.1426 1.0143 0.096 Uiso 1 1 d R U
O22 O 0.3216(5) 0.3959(5) 0.3546(3) 0.0342(13) Uani 1 1 d . .
O23 O 0.2749(6) 0.3808(6) 0.2369(4) 0.0439(15) Uani 1 1 d . .
O24 O 0.9410(8) 0.1400(9) 0.8011(6) 0.104(3) Uani 1 1 d . .
O25 O 0.7423(7) 0.1929(7) 0.8240(6) 0.093(3) Uani 1 1 d . .
O26 O 0.8328(8) 0.3309(8) 0.7671(6) 0.098(3) Uani 1 1 d . .
O27 O 0.7510(8) -0.0191(8) 0.2097(5) 0.077(2) Uani 1 1 d . .
O29 O 0.7945(10) -0.0581(9) 0.0939(6) 0.105(3) Uani 1 1 d . .
O30 O 0.1237(6) 0.4115(7) 0.3235(4) 0.062(2) Uani 1 1 d . .
C1 C 0.3558(8) 0.0891(8) 0.0723(5) 0.0328(19) Uani 1 1 d . .
H1A H 0.3012 0.1278 0.0225 0.039 Uiso 1 1 calc R U
H1B H 0.4098 0.0095 0.0689 0.039 Uiso 1 1 calc R U
C2 C 0.4380(7) 0.1720(7) 0.0793(5) 0.0281(17) Uani 1 1 d . .
C3 C 0.2269(7) 0.0232(8) 0.4765(4) 0.0305(18) Uani 1 1 d . .
H3A H 0.1360 0.0652 0.4663 0.037 Uiso 1 1 calc R U
H3B H 0.2352 -0.0661 0.4973 0.037 Uiso 1 1 calc R U
C4 C 0.2957(7) 0.0512(7) 0.3970(4) 0.0233(16) Uani 1 1 d . .
C5 C 0.5879(8) 0.3197(8) 0.6217(5) 0.035(2) Uani 1 1 d . .
H5A H 0.5164 0.3798 0.6360 0.041 Uiso 1 1 calc R U
H5B H 0.6225 0.2539 0.6720 0.041 Uiso 1 1 calc R U
C6 C 0.5413(7) 0.2647(7) 0.5620(5) 0.0267(17) Uani 1 1 d . .
C7 C 0.8623(8) 0.6487(7) 0.2951(5) 0.0304(18) Uani 1 1 d . .
H7A H 0.8186 0.7308 0.2997 0.036 Uiso 1 1 calc R U
H7B H 0.9489 0.6262 0.3186 0.036 Uiso 1 1 calc R U
C8 C 0.7914(7) 0.5547(7) 0.3427(5) 0.0262(17) Uani 1 1 d . .
C9 C 0.7504(8) 0.4792(8) -0.0422(5) 0.0325(19) Uani 1 1 d . .
H9A H 0.7060 0.5589 -0.0803 0.039 Uiso 1 1 calc R U
H9B H 0.8401 0.4604 -0.0569 0.039 Uiso 1 1 calc R U
C10 C 0.7416(7) 0.4883(7) 0.0438(4) 0.0248(16) Uani 1 1 d . .
N1 N 0.2751(6) 0.0689(6) 0.1459(4) 0.0336(16) Uani 1 1 d . .
H1C H 0.2661 -0.0088 0.1605 0.040 Uiso 1 1 calc R U
H1D H 0.1972 0.1216 0.1339 0.040 Uiso 1 1 calc R U
N2 N 0.4393(6) 0.1928(6) 0.1500(4) 0.0270(14) Uani 1 1 d . .
N3 N 0.2801(6) 0.0649(6) 0.5400(4) 0.0324(15) Uani 1 1 d . .
H3C H 0.3121 -0.0009 0.5832 0.039 Uiso 1 1 calc R U
H3D H 0.2172 0.1178 0.5573 0.039 Uiso 1 1 calc R U
N4 N 0.3867(6) 0.1059(6) 0.3966(4) 0.0262(14) Uani 1 1 d . .
N5 N 0.6895(8) 0.3825(7) 0.5832(4) 0.047(2) Uani 1 1 d . .
H5C H 0.7653 0.3390 0.6086 0.056 Uiso 1 1 calc R U
H5D H 0.6718 0.4586 0.5894 0.056 Uiso 1 1 calc R U
N6 N 0.5887(6) 0.2860(6) 0.4907(4) 0.0276(15) Uani 1 1 d . .
N7 N 0.8686(6) 0.6534(6) 0.2065(4) 0.0321(15) Uani 1 1 d . .
H7C H 0.9505 0.6307 0.1934 0.039 Uiso 1 1 calc R U
H7D H 0.8345 0.7314 0.1753 0.039 Uiso 1 1 calc R U
N8 N 0.7409(6) 0.5024(6) 0.2987(4) 0.0302(15) Uani 1 1 d . .
N9 N 0.6920(7) 0.3802(6) -0.0497(4) 0.0358(16) Uani 1 1 d . .
H9C H 0.7531 0.3183 -0.0597 0.043 Uiso 1 1 calc R U
H9D H 0.6351 0.4114 -0.0921 0.043 Uiso 1 1 calc R U
N10 N 0.6777(6) 0.4178(6) 0.0942(4) 0.0280(14) Uani 1 1 d . .
N11 N 0.2389(7) 0.3959(6) 0.3038(5) 0.0393(17) Uani 1 1 d . .
N12 N 0.7833(8) 0.0111(8) 0.1356(6) 0.053(2) Uani 1 1 d . .
N13 N 0.8402(7) 0.2211(8) 0.7951(6) 0.053(2) Uani 1 1 d . .

loop_
_atom_site_aniso_label
_atom_site_aniso_U_11
_atom_site_aniso_U_22
_atom_site_aniso_U_33
_atom_site_aniso_U_23
_atom_site_aniso_U_13
_atom_site_aniso_U_12
O28 0.094(6) 0.043(4) 0.113(7) -0.014(4) 0.020(5) -0.032(4)
Nd1 0.0220(2) 0.0281(2) 0.0167(2) -0.00762(16) 0.00548(16) -0.01603(17)
Cu1 0.0285(5) 0.0381(5) 0.0201(5) -0.0121(4) 0.0074(4) -0.0182(4)
Cu2 0.0329(6) 0.0366(5) 0.0224(5) -0.0093(4) 0.0043(4) -0.0235(4)
Cu3 0.0245(5) 0.0334(5) 0.0195(5) -0.0078(4) 0.0053(4) -0.0171(4)
Cu4 0.0321(5) 0.0350(5) 0.0202(5) -0.0078(4) 0.0023(4) -0.0225(4)
Cu5 0.0347(6) 0.0430(6) 0.0226(5) -0.0107(4) 0.0101(4) -0.0287(5)
O1 0.039(3) 0.050(3) 0.021(3) -0.016(3) 0.009(2) -0.027(3)
O2 0.035(3) 0.041(3) 0.019(3) -0.018(2) 0.016(2) -0.028(2)
O3 0.033(3) 0.057(4) 0.024(3) -0.014(3) 0.005(2) -0.032(3)
O4 0.037(3) 0.044(3) 0.021(3) -0.010(2) 0.007(2) -0.033(3)
O5 0.030(3) 0.038(3) 0.025(3) -0.010(2) 0.009(2) -0.024(2)
O6 0.033(3) 0.045(3) 0.019(3) -0.012(2) 0.005(2) -0.027(3)
O7 0.040(3) 0.039(3) 0.027(3) -0.010(2) 0.002(2) -0.026(3)
O8 0.033(3) 0.036(3) 0.024(3) -0.010(2) 0.010(2) -0.027(2)
O9 0.037(3) 0.038(3) 0.020(3) -0.007(2) 0.009(2) -0.023(3)
O10 0.033(3) 0.043(3) 0.017(3) -0.017(2) 0.015(2) -0.026(3)
O11 0.028(3) 0.045(3) 0.048(4) -0.019(3) 0.010(3) -0.010(3)
O12 0.043(4) 0.052(4) 0.089(6) 0.001(4) 0.002(4) -0.026(3)
O13 0.027(3) 0.038(3) 0.044(3) -0.010(3) 0.010(3) -0.017(3)
O14 0.043(3) 0.036(3) 0.027(3) -0.012(2) 0.005(3) -0.011(3)
O15 0.204(9) 0.135(7) 0.122(7) -0.027(6) -0.013(7) -0.080(7)
O16 0.041(4) 0.052(4) 0.027(3) -0.006(3) 0.006(3) -0.028(3)
O17 0.051(5) 0.110(6) 0.062(5) -0.034(5) -0.013(4) -0.008(4)
O18 0.041(4) 0.091(6) 0.109(7) -0.048(5) -0.008(4) -0.002(4)
O19 0.068(5) 0.068(4) 0.045(4) -0.027(3) 0.002(3) -0.039(4)
O20 0.065(5) 0.081(5) 0.054(4) -0.015(4) 0.019(4) -0.048(4)
O21 0.080(6) 0.097(6) 0.079(6) -0.039(5) 0.026(5) -0.042(5)
O22 0.027(3) 0.048(3) 0.034(3) -0.016(3) 0.004(3) -0.015(3)
O23 0.048(4) 0.062(4) 0.034(3) -0.024(3) 0.015(3) -0.026(3)
O24 0.066(6) 0.097(6) 0.118(8) -0.028(6) 0.003(5) 0.024(5)
O25 0.046(5) 0.062(5) 0.172(10) -0.026(6) 0.008(5) -0.023(4)
O26 0.059(5) 0.062(5) 0.145(9) 0.011(5) 0.027(5) -0.018(4)
O27 0.066(5) 0.098(6) 0.077(6) -0.028(5) 0.034(4) -0.040(5)
O29 0.119(8) 0.103(7) 0.113(8) -0.067(7) -0.019(6) -0.017(6)
O30 0.023(3) 0.101(6) 0.065(5) -0.025(4) 0.018(3) -0.023(4)
C1 0.043(5) 0.044(5) 0.025(4) -0.018(4) 0.003(4) -0.026(4)
C2 0.027(4) 0.033(4) 0.026(4) -0.011(3) 0.002(3) -0.010(3)
C3 0.026(4) 0.045(5) 0.024(4) -0.006(4) 0.003(3) -0.020(4)
C4 0.018(4) 0.028(4) 0.023(4) -0.006(3) -0.002(3) -0.008(3)
C5 0.047(5) 0.049(5) 0.022(4) -0.016(4) 0.016(4) -0.033(4)
C6 0.023(4) 0.029(4) 0.027(4) -0.011(3) 0.001(3) -0.002(3)
C7 0.032(4) 0.041(4) 0.031(4) -0.012(4) 0.009(4) -0.031(4)
C8 0.027(4) 0.029(4) 0.030(4) -0.011(3) 0.007(3) -0.016(3)
C9 0.031(5) 0.047(5) 0.024(4) -0.013(4) 0.014(4) -0.018(4)
C10 0.023(4) 0.032(4) 0.020(4) -0.007(3) 0.005(3) -0.009(3)
N1 0.034(4) 0.045(4) 0.030(4) -0.010(3) -0.002(3) -0.025(3)
N2 0.027(4) 0.032(3) 0.027(4) -0.008(3) 0.003(3) -0.016(3)
N3 0.024(4) 0.047(4) 0.030(4) -0.011(3) 0.007(3) -0.016(3)
N4 0.027(3) 0.031(3) 0.029(4) -0.012(3) 0.014(3) -0.019(3)
N5 0.065(5) 0.060(5) 0.029(4) -0.012(4) 0.004(4) -0.042(4)
N6 0.032(4) 0.040(4) 0.021(3) -0.013(3) 0.002(3) -0.022(3)
N7 0.031(4) 0.036(4) 0.037(4) -0.013(3) 0.016(3) -0.022(3)
N8 0.033(4) 0.038(4) 0.027(4) -0.005(3) 0.008(3) -0.030(3)
N9 0.038(4) 0.055(4) 0.019(3) -0.014(3) 0.011(3) -0.020(3)
N10 0.035(4) 0.038(4) 0.016(3) -0.007(3) 0.008(3) -0.020(3)
N11 0.034(4) 0.041(4) 0.044(5) -0.011(4) 0.011(4) -0.015(3)
N12 0.043(5) 0.051(5) 0.062(6) -0.018(5) 0.020(4) -0.008(4)
N13 0.027(4) 0.054(5) 0.074(6) -0.020(5) 0.010(4) -0.002(4)

loop_
_atom_type_symbol
_atom_type_description
_atom_type_scat_dispersion_real
_atom_type_scat_dispersion_imag
_atom_type_scat_source
C C 0.0033 0.0016 'International Tables Vol C Tables 4.2.6.8 and 6.1.1.4'
H H 0.0000 0.0000 'International Tables Vol C Tables 4.2.6.8 and 6.1.1.4'
N N 0.0061 0.0033 'International Tables Vol C Tables 4.2.6.8 and 6.1.1.4'
O O 0.0106 0.0060 'International Tables Vol C Tables 4.2.6.8 and 6.1.1.4'
Cu Cu 0.3201 1.2651 'International Tables Vol C Tables 4.2.6.8 and 6.1.1.4'
Nd Nd -0.1943 3.0179 'International Tables Vol C Tables 4.2.6.8 and 6.1.1.4'

loop_
_geom_angle_atom_site_label_1
_geom_angle_atom_site_label_2
_geom_angle_atom_site_label_3
_geom_angle
N12 O28 Cu1 118.8(7)
O2 Nd1 O11 79.50(18)
O2 Nd1 O8 139.78(16)
O11 Nd1 O8 84.46(18)
O2 Nd1 O10 70.30(15)
O11 Nd1 O10 80.14(18)
O8 Nd1 O10 70.74(15)
O2 Nd1 O13 96.26(17)
O11 Nd1 O13 148.80(18)
O8 Nd1 O13 79.12(17)
O10 Nd1 O13 69.47(17)
O2 Nd1 O4 72.61(16)
O11 Nd1 O4 76.20(18)
O8 Nd1 O4 138.10(16)
O10 Nd1 O4 138.86(15)
O13 Nd1 O4 132.41(18)
O2 Nd1 O6 140.60(16)
O11 Nd1 O6 79.68(18)
O8 Nd1 O6 70.04(15)
O10 Nd1 O6 137.19(16)
O13 Nd1 O6 118.26(17)
O4 Nd1 O6 70.13(15)
O2 Nd1 O22 116.87(16)
O11 Nd1 O22 140.95(18)
O8 Nd1 O22 98.68(16)
O10 Nd1 O22 137.81(17)
O13 Nd1 O22 68.41(17)
O4 Nd1 O22 75.94(17)
O6 Nd1 O22 65.38(17)
O2 Nd1 O23 70.90(16)
O11 Nd1 O23 137.57(18)
O8 Nd1 O23 137.29(17)
O10 Nd1 O23 115.67(17)
O13 Nd1 O23 66.19(17)
O4 Nd1 O23 66.47(17)
O6 Nd1 O23 104.65(17)
O22 Nd1 O23 46.45(16)
N10 Cu1 O2 90.4(2)
N10 Cu1 O1 172.4(3)
O2 Cu1 O1 84.7(2)
N10 Cu1 N9 83.2(3)
O2 Cu1 N9 172.6(2)
O1 Cu1 N9 101.3(2)
N10 Cu1 O28 92.8(3)
O2 Cu1 O28 91.0(2)
O1 Cu1 O28 93.1(2)
N9 Cu1 O28 93.0(3)
N2 Cu2 O4 92.2(2)
N2 Cu2 O3 170.0(3)
O4 Cu2 O3 84.5(2)
N2 Cu2 N1 81.4(3)
O4 Cu2 N1 173.5(2)
O3 Cu2 N1 101.7(2)
N4 Cu3 O5 176.4(2)
N4 Cu3 O6 91.5(2)
O5 Cu3 O6 84.8(2)
N4 Cu3 N3 83.6(3)
O5 Cu3 N3 100.1(2)
O6 Cu3 N3 174.7(2)
N6 Cu4 O8 90.7(2)
N6 Cu4 O7 169.0(3)
O8 Cu4 O7 84.7(2)
N6 Cu4 N5 82.1(3)
O8 Cu4 N5 169.2(3)
O7 Cu4 N5 100.9(2)
N6 Cu4 O12 101.5(2)
O8 Cu4 O12 98.5(2)
O7 Cu4 O12 89.1(2)
N5 Cu4 O12 90.8(3)
N8 Cu5 O10 90.2(2)
N8 Cu5 O9 174.8(2)
O10 Cu5 O9 84.7(2)
N8 Cu5 N7 83.4(3)
O10 Cu5 N7 173.5(2)
O9 Cu5 N7 101.8(2)
N8 Cu5 O14 91.4(2)
O10 Cu5 O14 91.0(2)
O9 Cu5 O14 89.08(19)
N7 Cu5 O14 88.7(2)
C2 O1 Cu1 108.2(4)
N2 O2 Cu1 109.1(4)
N2 O2 Nd1 122.3(4)
Cu1 O2 Nd1 128.7(2)
C4 O3 Cu2 108.8(4)
N4 O4 Cu2 108.4(4)
N4 O4 Nd1 119.8(4)
Cu2 O4 Nd1 121.3(2)
C6 O5 Cu3 107.7(5)
N6 O6 Cu3 107.8(4)
N6 O6 Nd1 123.2(4)
Cu3 O6 Nd1 121.1(2)
C8 O7 Cu4 107.6(4)
N8 O8 Cu4 108.8(4)
N8 O8 Nd1 122.9(4)
Cu4 O8 Nd1 128.1(2)
C10 O9 Cu5 107.5(4)
N10 O10 Cu5 108.2(4)
N10 O10 Nd1 124.7(4)
Cu5 O10 Nd1 126.6(2)
N11 O22 Nd1 101.1(4)
N11 O23 Nd1 93.1(5)
N1 C1 C2 108.9(6)
N2 C2 O1 122.7(7)
N2 C2 C1 115.9(7)
O1 C2 C1 121.4(6)
N3 C3 C4 111.5(6)
O3 C4 N4 122.9(7)
O3 C4 C3 121.7(6)
N4 C4 C3 115.2(6)
N5 C5 C6 109.6(6)
N6 C6 O5 124.0(7)
N6 C6 C5 116.4(7)
O5 C6 C5 119.6(7)
N7 C7 C8 110.9(6)
O7 C8 N8 124.6(7)
O7 C8 C7 119.8(6)
N8 C8 C7 115.6(7)
N9 C9 C10 110.6(6)
O9 C10 N10 123.4(7)
O9 C10 C9 120.6(6)
N10 C10 C9 116.0(6)
C1 N1 Cu2 109.7(4)
C2 N2 O2 115.4(6)
C2 N2 Cu2 117.8(5)
O2 N2 Cu2 126.0(4)
C3 N3 Cu3 110.4(5)
C4 N4 O4 115.1(6)
C4 N4 Cu3 119.2(5)
O4 N4 Cu3 125.4(4)
C5 N5 Cu4 110.9(5)
C6 N6 O6 115.6(6)
C6 N6 Cu4 119.6(5)
O6 N6 Cu4 124.6(4)
C7 N7 Cu5 110.6(4)
C8 N8 O8 113.7(6)
C8 N8 Cu5 119.3(5)
O8 N8 Cu5 126.7(4)
C9 N9 Cu1 110.9(4)
C10 N10 O10 116.0(6)
C10 N10 Cu1 118.8(5)
O10 N10 Cu1 125.1(4)
O23 N11 O30 122.5(8)
O23 N11 O22 118.8(7)
O30 N11 O22 118.7(7)
O29 N12 O28 123.5(10)
O29 N12 O27 121.8(10)
O28 N12 O27 114.6(9)
O26 N13 O25 116.4(8)
O26 N13 O24 123.2(10)
O25 N13 O24 120.1(10)

loop_
_geom_bond_atom_site_label_1
_geom_bond_atom_site_label_2
_geom_bond_distance
O28 N12 1.221(10)
O28 Cu1 2.664(8)
Nd1 O2 2.441(4)
Nd1 O11 2.450(5)
Nd1 O8 2.472(5)
Nd1 O10 2.477(5)
Nd1 O13 2.482(5)
Nd1 O4 2.502(5)
Nd1 O6 2.516(5)
Nd1 O22 2.622(5)
Nd1 O23 2.804(6)
Cu1 N10 1.899(6)
Cu1 O2 1.918(5)
Cu1 O1 1.942(5)
Cu1 N9 2.008(6)
Cu2 N2 1.918(6)
Cu2 O4 1.932(5)
Cu2 O3 1.934(5)
Cu2 N1 2.010(6)
Cu3 N4 1.909(6)
Cu3 O5 1.926(5)
Cu3 O6 1.931(5)
Cu3 N3 2.001(6)
Cu4 N6 1.918(6)
Cu4 O8 1.933(5)
Cu4 O7 1.940(5)
Cu4 N5 2.023(7)
Cu4 O12 2.377(6)
Cu5 N8 1.898(6)
Cu5 O10 1.941(5)
Cu5 O9 1.961(5)
Cu5 N7 2.024(6)
Cu5 O14 2.591(5)
O1 C2 1.303(9)
O2 N2 1.395(7)
O3 C4 1.291(8)
O4 N4 1.403(7)
O5 C6 1.294(9)
O6 N6 1.395(7)
O7 C8 1.289(9)
O8 N8 1.406(7)
O9 C10 1.294(8)
O10 N10 1.389(7)
O22 N11 1.265(8)
O23 N11 1.228(8)
O24 N13 1.222(10)
O25 N13 1.220(11)
O26 N13 1.201(10)
O27 N12 1.259(11)
O29 N12 1.198(10)
O30 N11 1.250(9)
C1 N1 1.484(10)
C1 C2 1.495(10)
C2 N2 1.293(9)
C3 N3 1.493(9)
C3 C4 1.498(10)
C4 N4 1.295(9)
C5 N5 1.488(10)
C5 C6 1.509(10)
C6 N6 1.269(10)
C7 N7 1.485(10)
C7 C8 1.507(10)
C8 N8 1.302(9)
C9 N9 1.481(9)
C9 C10 1.491(10)
C10 N10 1.301(9)

loop_
_geom_torsion_atom_site_label_1
_geom_torsion_atom_site_label_2
_geom_torsion_atom_site_label_3
_geom_torsion_atom_site_label_4
_geom_torsion
Cu1 O1 C2 N2 0.5(9)
Cu1 O1 C2 C1 -177.6(6)
N1 C1 C2 N2 10.4(10)
N1 C1 C2 O1 -171.4(7)
Cu2 O3 C4 N4 -3.0(9)
Cu2 O3 C4 C3 172.8(6)
N3 C3 C4 O3 -176.4(6)
N3 C3 C4 N4 -0.3(10)
Cu3 O5 C6 N6 -3.2(9)
Cu3 O5 C6 C5 178.2(6)
N5 C5 C6 N6 -3.6(10)
N5 C5 C6 O5 175.1(7)
Cu4 O7 C8 N8 5.7(9)
Cu4 O7 C8 C7 -174.8(6)
N7 C7 C8 O7 175.5(7)
N7 C7 C8 N8 -4.9(10)
Cu5 O9 C10 N10 4.1(9)
Cu5 O9 C10 C9 -176.1(6)
N9 C9 C10 O9 175.1(6)
N9 C9 C10 N10 -5.1(10)
C2 C1 N1 Cu2 -23.3(8)
O1 C2 N2 O2 1.0(11)
C1 C2 N2 O2 179.2(6)
O1 C2 N2 Cu2 -169.2(6)
C1 C2 N2 Cu2 9.0(9)
Cu1 O2 N2 C2 -2.0(7)
Nd1 O2 N2 C2 179.3(5)
Cu1 O2 N2 Cu2 167.2(3)
Nd1 O2 N2 Cu2 -11.4(7)
C4 C3 N3 Cu3 2.4(8)
O3 C4 N4 O4 -0.9(10)
C3 C4 N4 O4 -176.9(6)
O3 C4 N4 Cu3 173.8(5)
C3 C4 N4 Cu3 -2.2(9)
Cu2 O4 N4 C4 4.3(7)
Nd1 O4 N4 C4 149.5(5)
Cu2 O4 N4 Cu3 -170.1(3)
Nd1 O4 N4 Cu3 -24.9(7)
C6 C5 N5 Cu4 10.3(9)
O5 C6 N6 O6 0.3(11)
C5 C6 N6 O6 179.1(6)
O5 C6 N6 Cu4 175.6(5)
C5 C6 N6 Cu4 -5.7(9)
Cu3 O6 N6 C6 2.7(7)
Nd1 O6 N6 C6 151.9(5)
Cu3 O6 N6 Cu4 -172.3(3)
Nd1 O6 N6 Cu4 -23.1(7)
C8 C7 N7 Cu5 2.9(8)
O7 C8 N8 O8 -0.5(11)
C7 C8 N8 O8 180.0(6)
O7 C8 N8 Cu5 -175.6(6)
C7 C8 N8 Cu5 4.8(9)
Cu4 O8 N8 C8 -5.1(7)
Nd1 O8 N8 C8 169.0(5)
Cu4 O8 N8 Cu5 169.7(4)
Nd1 O8 N8 Cu5 -16.3(8)
O10 Cu5 N8 C8 178.0(6)
N7 Cu5 N8 C8 -2.5(6)
O14 Cu5 N8 C8 -91.0(6)
O10 Cu5 N8 O8 3.6(6)
N7 Cu5 N8 O8 -176.9(6)
O14 Cu5 N8 O8 94.6(6)
C10 C9 N9 Cu1 7.4(8)
O9 C10 N10 O10 -2.1(11)
C9 C10 N10 O10 178.2(6)
O9 C10 N10 Cu1 179.8(5)
C9 C10 N10 Cu1 0.0(9)
Cu5 O10 N10 C10 -1.3(7)
Nd1 O10 N10 C10 171.3(5)
Cu5 O10 N10 Cu1 176.8(3)
Nd1 O10 N10 Cu1 -10.7(8)
O2 Cu1 N10 C10 -172.7(6)
N9 Cu1 N10 C10 3.6(6)
O28 Cu1 N10 C10 96.2(6)
O2 Cu1 N10 O10 9.3(6)
N9 Cu1 N10 O10 -174.4(6)
O28 Cu1 N10 O10 -81.7(6)
Nd1 O23 N11 O30 -172.3(7)
Nd1 O23 N11 O22 7.7(7)
Nd1 O22 N11 O23 -8.4(7)
Nd1 O22 N11 O30 171.6(6)
Cu1 O28 N12 O29 96.1(10)
Cu1 O28 N12 O27 -84.7(10)
